data_1560521
loop_
_publ_author_name
'Wang, Jun'
'Bai, Chao'
'Hu, Huai-Ming'
'Yuan, Fei'
'Xue, Gang-Lin'

_publ_section_title
;
 A family of entangled coordination polymers constructed from a flexible
 V-shaped long bicarboxylic acid and auxiliary N-donor ligands:
 Luminescent sensing
;
_journal_name_full 'Journal of Solid State Chemistry'
_journal_page_first 87
_journal_page_last 97
_journal_paper_doi 10.1016/j.jssc.2017.02.015
_journal_volume 249
_journal_year 2017
_chemical_formula_sum 'C76 H56 N2 O18 Zn3'
_chemical_formula_weight 1481.34
_space_group_IT_number 2
_space_group_name_Hall '-P 1'
_space_group_name_H-M_alt 'P -1'
_symmetry_cell_setting triclinic
_symmetry_space_group_name_H-M 'P -1'
_atom_sites_solution_hydrogens geom
_atom_sites_solution_primary direct
_atom_sites_solution_secondary difmap
_cell_angle_alpha 90.780(2)
_cell_angle_beta 101.488(2)
_cell_angle_gamma 95.103(2)
_cell_formula_units_Z 2
_cell_length_a 11.2682(10)
_cell_length_b 16.4077(15)
_cell_length_c 19.0071(17)
_cell_measurement_reflns_used 3334
_cell_measurement_temperature 298(2)
_cell_measurement_theta_max 21.19
_cell_measurement_theta_min 2.39
_cell_volume 3428.3(5)
_computing_cell_refinement 'Bruker SAINT'
_computing_data_collection 'Bruker APEX2'
_computing_data_reduction 'Bruker SAINT'
_computing_molecular_graphics 'Bruker SHELXTL'
_computing_publication_material 'Bruker SHELXTL'
_computing_structure_refinement 'SHELXL-97 (Sheldrick, 2008)'
_computing_structure_solution 'SHELXS-97 (Sheldrick, 2008)'
_diffrn_ambient_temperature 298(2)
_diffrn_measured_fraction_theta_full 0.995
_diffrn_measured_fraction_theta_max 0.995
_diffrn_measurement_device_type 'Bruker APEX-II CCD'
_diffrn_measurement_method '\f and \w scans'
_diffrn_radiation_monochromator graphite
_diffrn_radiation_source 'fine-focus sealed tube'
_diffrn_radiation_type MoK\a
_diffrn_radiation_wavelength 0.71073
_diffrn_reflns_av_R_equivalents 0.0314
_diffrn_reflns_av_sigmaI/netI 0.0706
_diffrn_reflns_limit_h_max 12
_diffrn_reflns_limit_h_min -13
_diffrn_reflns_limit_k_max 19
_diffrn_reflns_limit_k_min -19
_diffrn_reflns_limit_l_max 21
_diffrn_reflns_limit_l_min -22
_diffrn_reflns_number 19246
_diffrn_reflns_theta_full 25.05
_diffrn_reflns_theta_max 25.05
_diffrn_reflns_theta_min 1.09
_exptl_absorpt_coefficient_mu 1.115
_exptl_absorpt_correction_T_max 0.8078
_exptl_absorpt_correction_T_min 0.7309
_exptl_absorpt_correction_type multi-scan
_exptl_absorpt_process_details sadabs
_exptl_crystal_density_diffrn 1.435
_exptl_crystal_density_method 'not measured'
_exptl_crystal_F_000 1520
_exptl_crystal_size_max 0.30
_exptl_crystal_size_mid 0.30
_exptl_crystal_size_min 0.20
_refine_diff_density_max 1.859
_refine_diff_density_min -1.015
_refine_diff_density_rms 0.171
_refine_ls_extinction_method none
_refine_ls_goodness_of_fit_ref 1.221
_refine_ls_hydrogen_treatment constr
_refine_ls_matrix_type full
_refine_ls_number_parameters 868
_refine_ls_number_reflns 12093
_refine_ls_number_restraints 1387
_refine_ls_restrained_S_all 1.232
_refine_ls_R_factor_all 0.1474
_refine_ls_R_factor_gt 0.1102
_refine_ls_shift/su_max 0.016
_refine_ls_shift/su_mean 0.001
_refine_ls_structure_factor_coef Fsqd
_refine_ls_weighting_details 'calc w=1/[\s^2^(Fo^2^)+(0.2000P)^2^+0.0000P] where P=(Fo^2^+2Fc^2^)/3'
_refine_ls_weighting_scheme calc
_refine_ls_wR_factor_gt 0.3142
_refine_ls_wR_factor_ref 0.3435
_reflns_number_gt 7478
_reflns_number_total 12093
_reflns_threshold_expression >2sigma(I)
_cod_data_source_file mmc6.cif
_cod_data_source_block 4
_cod_depositor_comments
;
The following automatic conversions were performed:

data item '_symmetry_cell_setting' value 'Triclinic' was changed to
'triclinic' in accordance with the built-in table derived from the
CIF Core dictionary named 'cif_core.dic' version 2.4.5 last updated
on 2014-11-21.

Automatic conversion script
Id: cif_fix_values 8369 2020-08-20 11:38:08Z andrius 
;
_cod_original_sg_symbol_H-M 'P-1   '
_cod_database_code 1560521

loop_
_symmetry_equiv_pos_as_xyz
'x, y, z'
'-x, -y, -z'

loop_
_atom_site_label
_atom_site_type_symbol
_atom_site_fract_x
_atom_site_fract_y
_atom_site_fract_z
_atom_site_U_iso_or_equiv
_atom_site_adp_type
_atom_site_occupancy
_atom_site_symmetry_multiplicity
_atom_site_calc_flag
_atom_site_refinement_flags
_atom_site_disorder_assembly
_atom_site_disorder_group
C46 C 0.9348(8) -0.4139(5) 0.6869(4) 0.083(3) Uani 1 1 d GU . .
C47 C 0.8257(8) -0.3799(7) 0.6633(5) 0.155(6) Uani 1 1 d GU . .
H47 H 0.7568 -0.3990 0.6803 0.186 Uiso 1 1 calc R . .
C49 C 0.8197(11) -0.3174(7) 0.6144(6) 0.163(6) Uani 1 1 d GU . .
H49 H 0.7467 -0.2947 0.5987 0.196 Uiso 1 1 calc R . .
C51 C 0.9228(14) -0.2889(6) 0.5891(5) 0.164(6) Uani 1 1 d GDU . .
C50 C 1.0319(11) -0.3229(6) 0.6126(5) 0.140(5) Uani 1 1 d GU . .
H50 H 1.1009 -0.3039 0.5957 0.168 Uiso 1 1 calc R . .
C48 C 1.0379(7) -0.3854(6) 0.6615(5) 0.107(4) Uani 1 1 d GU . .
H48 H 1.1109 -0.4082 0.6772 0.128 Uiso 1 1 calc R . .
C53 C 0.7082(16) -0.1042(10) 0.4984(7) 0.175(6) Uani 1 1 d GDU . .
C54 C 0.7992(13) -0.1556(12) 0.4966(8) 0.195(7) Uani 1 1 d GDU . .
C55 C 0.7844(15) -0.2153(11) 0.4422(10) 0.223(9) Uani 1 1 d GU . .
H55 H 0.8453 -0.2497 0.4409 0.268 Uiso 1 1 calc R . .
C56 C 0.6786(18) -0.2236(10) 0.3896(8) 0.217(9) Uani 1 1 d GU . .
H56 H 0.6687 -0.2635 0.3532 0.261 Uiso 1 1 calc R . .
C57 C 0.5875(13) -0.1722(12) 0.3914(8) 0.198(8) Uani 1 1 d GU . .
H57 H 0.5167 -0.1777 0.3562 0.237 Uiso 1 1 calc R . .
C58 C 0.6023(14) -0.1125(11) 0.4458(9) 0.217(8) Uani 1 1 d GU . .
H58 H 0.5414 -0.0781 0.4471 0.261 Uiso 1 1 calc R . .
C1 C 0.4693(8) 0.3156(5) 0.7849(5) 0.056(2) Uani 1 1 d U . .
C2 C 0.4258(8) 0.2589(6) 0.8345(6) 0.072(3) Uani 1 1 d U . .
C3 C 0.3076(9) 0.2475(8) 0.8390(8) 0.105(4) Uani 1 1 d U . .
H3 H 0.2521 0.2766 0.8089 0.126 Uiso 1 1 calc R . .
C4 C 0.5060(9) 0.2117(8) 0.8786(7) 0.095(4) Uani 1 1 d U . .
H4 H 0.5876 0.2165 0.8753 0.114 Uiso 1 1 calc R . .
C5 C 0.2641(12) 0.1938(9) 0.8870(9) 0.131(5) Uani 1 1 d U . .
H5 H 0.1825 0.1884 0.8903 0.157 Uiso 1 1 calc R . .
C6 C 0.4682(10) 0.1590(8) 0.9261(8) 0.106(4) Uani 1 1 d U . .
H6 H 0.5242 0.1299 0.9559 0.128 Uiso 1 1 calc R . .
C7 C 0.3496(11) 0.1488(9) 0.9299(9) 0.118(4) Uani 1 1 d U . .
C8 C 0.1852(12) 0.0685(9) 0.9710(9) 0.115(4) Uani 1 1 d U . .
H8A H 0.1441 0.0587 0.9213 0.138 Uiso 1 1 calc R . .
H8B H 0.1489 0.1122 0.9915 0.138 Uiso 1 1 calc R . .
C9 C 0.1755(10) -0.0078(7) 1.0126(6) 0.075(3) Uani 1 1 d U . .
C10 C 0.1091(11) -0.0806(8) 0.9819(7) 0.086(3) Uani 1 1 d U . .
H10 H 0.0721 -0.0815 0.9336 0.104 Uiso 1 1 calc R . .
C11 C 0.0964(13) -0.1490(8) 1.0188(8) 0.095(4) Uani 1 1 d U . .
H11 H 0.0512 -0.1956 0.9959 0.114 Uiso 1 1 calc R . .
C12 C 0.1458(14) -0.1502(8) 1.0849(8) 0.110(4) Uani 1 1 d U . .
H12 H 0.1400 -0.1988 1.1092 0.132 Uiso 1 1 calc R . .
C13 C 0.2115(14) -0.0771(8) 1.1234(7) 0.103(4) Uani 1 1 d U . .
H13 H 0.2433 -0.0768 1.1725 0.124 Uiso 1 1 calc R . .
C14 C 0.2243(11) -0.0079(6) 1.0835(7) 0.084(3) Uani 1 1 d U . .
C15 C 0.3029(13) 0.0662(7) 1.1230(9) 0.112(4) Uani 1 1 d U . .
H15A H 0.3342 0.0534 1.1725 0.134 Uiso 1 1 calc R . .
H15B H 0.3712 0.0807 1.1002 0.134 Uiso 1 1 calc R . .
C16 C 0.2918(12) 0.2055(7) 1.1488(9) 0.112(4) Uani 1 1 d U . .
C17 C 0.2229(10) 0.2723(6) 1.1331(7) 0.083(3) Uani 1 1 d U . .
H17 H 0.1473 0.2666 1.1021 0.100 Uiso 1 1 calc R . .
C18 C 0.2714(10) 0.3464(6) 1.1653(6) 0.076(3) Uani 1 1 d U . .
H18 H 0.2239 0.3902 1.1586 0.091 Uiso 1 1 calc R . .
C19 C 0.3996(15) 0.2122(8) 1.1936(11) 0.149(6) Uani 1 1 d U . .
H19 H 0.4412 0.1664 1.2063 0.178 Uiso 1 1 calc R . .
C20 C 0.4500(13) 0.2932(7) 1.2221(10) 0.129(5) Uani 1 1 d U . .
H20 H 0.5272 0.3000 1.2513 0.154 Uiso 1 1 calc R . .
C21 C 0.3858(8) 0.3594(6) 1.2066(6) 0.073(3) Uani 1 1 d U . .
C22 C 0.4358(9) 0.4394(6) 1.2377(6) 0.069(3) Uani 1 1 d U . .
C23 C 0.6233(9) 0.3786(7) 0.6149(5) 0.067(2) Uani 1 1 d U . .
C24 C 0.6387(13) 0.3319(8) 0.5506(6) 0.092(3) Uani 1 1 d U . .
C25 C 0.7363(15) 0.2897(9) 0.5516(7) 0.114(4) Uani 1 1 d U . .
H25 H 0.8019 0.2946 0.5902 0.137 Uiso 1 1 calc R . .
C26 C 0.5565(18) 0.3325(10) 0.4900(7) 0.132(5) Uani 1 1 d U . .
H26 H 0.4942 0.3664 0.4879 0.158 Uiso 1 1 calc R . .
C27 C 0.7346(18) 0.2331(11) 0.4860(9) 0.137(5) Uani 1 1 d U . .
H27 H 0.7984 0.2008 0.4863 0.165 Uiso 1 1 calc R . .
C28 C 0.559(2) 0.2819(13) 0.4261(11) 0.182(7) Uani 1 1 d U . .
H28 H 0.5025 0.2873 0.3841 0.218 Uiso 1 1 calc R . .
C29 C 0.641(2) 0.2295(12) 0.4269(8) 0.152(6) Uani 1 1 d DU . .
C30 C 0.721(2) 0.1382(15) 0.3630(10) 0.176(7) Uani 1 1 d DU . .
H30A H 0.7943 0.1758 0.3741 0.211 Uiso 1 1 calc R . .
H30B H 0.7291 0.0920 0.3944 0.211 Uiso 1 1 calc R . .
C31 C 0.698(2) 0.1324(12) 0.2306(10) 0.146(5) Uani 1 1 d DU . .
C32 C 0.691(2) 0.1139(17) 0.2905(10) 0.187(7) Uani 1 1 d DU . .
C33 C 0.648(3) 0.028(2) 0.2786(15) 0.229(9) Uani 1 1 d U . .
H33 H 0.6489 -0.0038 0.3187 0.274 Uiso 1 1 calc R . .
C34 C 0.605(3) -0.010(2) 0.2111(16) 0.251(10) Uani 1 1 d U . .
H34 H 0.5637 -0.0619 0.2085 0.302 Uiso 1 1 calc R . .
C35 C 0.620(3) 0.0254(19) 0.1502(16) 0.223(9) Uani 1 1 d U . .
H35 H 0.5983 -0.0024 0.1059 0.268 Uiso 1 1 calc R . .
C36 C 0.669(3) 0.1067(18) 0.1578(13) 0.202(8) Uani 1 1 d U . .
H36 H 0.6822 0.1395 0.1200 0.242 Uiso 1 1 calc R . .
C37 C 0.797(2) 0.1962(15) 0.2294(15) 0.238(9) Uani 1 1 d DU . .
H37A H 0.8327 0.2166 0.2778 0.286 Uiso 1 1 calc R . .
H37B H 0.8601 0.1742 0.2087 0.286 Uiso 1 1 calc R . .
C38 C 0.779(2) 0.2948(10) 0.1240(10) 0.132(5) Uani 1 1 d U . .
C39 C 0.6849(16) 0.2990(10) 0.0654(10) 0.123(5) Uani 1 1 d U . .
H39 H 0.6063 0.2770 0.0662 0.148 Uiso 1 1 calc R . .
C40 C 0.8963(16) 0.3265(8) 0.1221(6) 0.100(4) Uani 1 1 d U . .
H40 H 0.9579 0.3252 0.1626 0.120 Uiso 1 1 calc R . .
C41 C 0.9212(11) 0.3589(7) 0.0615(5) 0.076(3) Uani 1 1 d U . .
H41 H 1.0008 0.3770 0.0592 0.091 Uiso 1 1 calc R . .
C42 C 0.7113(11) 0.3357(8) 0.0079(7) 0.087(3) Uani 1 1 d U . .
H42 H 0.6476 0.3416 -0.0307 0.104 Uiso 1 1 calc R . .
C43 C 0.8264(10) 0.3655(6) 0.0015(5) 0.065(2) Uani 1 1 d U . .
C44 C 0.8544(8) 0.3950(6) -0.0670(5) 0.057(2) Uani 1 1 d U . .
C45 C 0.9498(9) -0.4766(6) 0.7448(6) 0.064(2) Uani 1 1 d U . .
C52 C 0.9150(19) -0.1430(15) 0.5483(12) 0.203(8) Uani 1 1 d DU . .
H52A H 0.9711 -0.1023 0.5326 0.244 Uiso 1 1 calc R . .
H52B H 0.9034 -0.1273 0.5957 0.244 Uiso 1 1 calc R . .
C59 C 0.720(2) -0.0443(13) 0.5562(11) 0.192(8) Uani 1 1 d DU . .
H59A H 0.6486 -0.0142 0.5472 0.230 Uiso 1 1 calc R . .
H59B H 0.7193 -0.0734 0.6002 0.230 Uiso 1 1 calc R . .
C60 C 0.824(3) 0.0721(11) 0.6237(10) 0.144(6) Uani 1 1 d DU . .
C61 C 0.933(2) 0.1005(12) 0.6362(10) 0.161(6) Uani 1 1 d U . .
H61 H 0.9908 0.0765 0.6162 0.193 Uiso 1 1 calc R . .
C62 C 0.965(2) 0.1724(10) 0.6832(9) 0.146(5) Uani 1 1 d U . .
H62 H 1.0448 0.1958 0.6901 0.175 Uiso 1 1 calc R . .
C63 C 0.8936(13) 0.2066(7) 0.7162(5) 0.080(3) Uani 1 1 d U . .
C64 C 0.7755(17) 0.1698(9) 0.6993(7) 0.125(5) Uani 1 1 d U . .
H64 H 0.7179 0.1933 0.7199 0.150 Uiso 1 1 calc R . .
C65 C 0.734(2) 0.0994(11) 0.6535(9) 0.146(6) Uani 1 1 d U . .
H65 H 0.6546 0.0750 0.6448 0.176 Uiso 1 1 calc R . .
C66 C 0.9246(8) 0.2807(6) 0.7618(4) 0.052(2) Uani 1 1 d U . .
C67 C 1.2359(9) 0.4294(7) 0.9680(5) 0.080(3) Uani 1 1 d U . .
H67 H 1.1767 0.4036 0.9900 0.096 Uiso 1 1 calc R . .
C68 C 1.2925(9) 0.4779(10) 0.8692(6) 0.105(4) Uani 1 1 d U . .
H68 H 1.2746 0.4912 0.8211 0.127 Uiso 1 1 calc R . .
C69 C 1.3453(9) 0.4546(8) 1.0090(6) 0.081(3) Uani 1 1 d U . .
H69 H 1.3579 0.4500 1.0586 0.097 Uiso 1 1 calc R . .
C70 C 1.4071(10) 0.4995(10) 0.9085(6) 0.104(4) Uani 1 1 d U . .
H70 H 1.4654 0.5242 0.8852 0.125 Uiso 1 1 calc R . .
C71 C 1.4385(7) 0.4870(6) 0.9777(5) 0.056(2) Uani 1 1 d U . .
C72 C 0.0570(7) 0.4871(5) 0.5220(4) 0.0416(18) Uani 1 1 d U . .
C73 C 0.0572(9) 0.4408(7) 0.5815(6) 0.075(3) Uani 1 1 d U . .
H73 H -0.0168 0.4186 0.5908 0.090 Uiso 1 1 calc R . .
C74 C 0.1655(8) 0.5047(8) 0.5064(6) 0.078(3) Uani 1 1 d U . .
H74 H 0.1716 0.5327 0.4649 0.094 Uiso 1 1 calc R . .
C75 C 0.1601(9) 0.4264(8) 0.6269(6) 0.081(3) Uani 1 1 d U . .
H75 H 0.1547 0.4007 0.6696 0.097 Uiso 1 1 calc R . .
C76 C 0.2715(9) 0.4822(8) 0.5509(6) 0.088(4) Uani 1 1 d U . .
H76 H 0.3452 0.4920 0.5360 0.105 Uiso 1 1 calc R . .
N1 N 1.2085(6) 0.4397(5) 0.8971(4) 0.062(2) Uani 1 1 d . . .
N2 N 0.2711(6) 0.4478(4) 0.6128(4) 0.0515(17) Uani 1 1 d . . .
O1 O 0.5791(5) 0.3187(4) 0.7781(4) 0.0598(16) Uani 1 1 d U . .
O2 O 0.3898(5) 0.3579(4) 0.7472(4) 0.0684(18) Uani 1 1 d U . .
O3 O 0.3160(8) 0.0902(7) 0.9760(6) 0.140(4) Uani 1 1 d U . .
O4 O 0.2311(8) 0.1312(5) 1.1205(6) 0.119(3) Uani 1 1 d U . .
O5 O 0.5346(7) 0.4459(4) 1.2815(5) 0.086(2) Uani 1 1 d U . .
O6 O 0.3876(7) 0.5034(4) 1.2185(4) 0.079(2) Uani 1 1 d U . .
O7 O 0.7066(6) 0.3895(5) 0.6682(4) 0.083(2) Uani 1 1 d U . .
O8 O 0.5197(6) 0.4080(4) 0.6098(3) 0.0672(17) Uani 1 1 d U . .
O9 O 0.6162(15) 0.1768(10) 0.3646(7) 0.186(5) Uani 1 1 d DU . .
O10 O 0.7492(18) 0.2577(9) 0.1888(9) 0.210(6) Uani 1 1 d DU . .
O11 O 0.7611(6) 0.4093(5) -0.1157(3) 0.075(2) Uani 1 1 d U . .
O12 O 0.9611(6) 0.4052(4) -0.0741(3) 0.0651(17) Uani 1 1 d U . .
O13 O 0.8713(9) -0.5052(5) 0.7744(6) 0.121(3) Uani 1 1 d U . .
O14 O 1.0533(8) -0.4991(6) 0.7624(4) 0.093(2) Uani 1 1 d U . .
O15 O 0.9558(18) -0.2251(10) 0.5467(9) 0.227(6) Uani 1 1 d DU . .
O16 O 0.8189(16) 0.0105(10) 0.5679(9) 0.200(6) Uani 1 1 d DU . .
O17 O 0.8411(6) 0.3093(4) 0.7824(4) 0.074(2) Uani 1 1 d U . .
O18 O 1.0312(6) 0.3131(5) 0.7810(4) 0.089(2) Uani 1 1 d U . .
Zn1 Zn 1.03145(8) 0.41531(7) 0.84002(5) 0.0564(4) Uani 1 1 d . . .
Zn2 Zn 0.72473(7) 0.40248(6) 0.77638(5) 0.0434(3) Uani 1 1 d . . .
Zn3 Zn 0.43448(8) 0.43928(6) 0.68257(5) 0.0479(3) Uani 1 1 d . . .

loop_
_atom_site_aniso_label
_atom_site_aniso_U_11
_atom_site_aniso_U_22
_atom_site_aniso_U_33
_atom_site_aniso_U_23
_atom_site_aniso_U_13
_atom_site_aniso_U_12
C46 0.104(8) 0.066(6) 0.063(6) -0.009(5) -0.018(6) 0.003(6)
C47 0.174(11) 0.153(11) 0.134(11) -0.014(8) -0.019(9) 0.108(10)
C49 0.229(14) 0.175(13) 0.104(10) 0.022(9) 0.037(10) 0.110(11)
C51 0.250(14) 0.124(10) 0.130(11) 0.014(8) 0.039(11) 0.087(10)
C50 0.210(13) 0.103(10) 0.110(10) -0.004(8) 0.055(10) -0.016(9)
C48 0.157(10) 0.088(8) 0.058(6) 0.015(6) 0.005(7) -0.048(7)
C53 0.163(12) 0.226(14) 0.134(11) -0.041(11) 0.033(10) 0.010(11)
C54 0.173(13) 0.272(15) 0.140(12) -0.076(11) 0.023(10) 0.056(12)
C55 0.212(16) 0.213(16) 0.228(16) -0.040(13) 0.013(13) 0.013(14)
C56 0.235(17) 0.224(17) 0.173(14) -0.031(14) 0.007(13) -0.002(14)
C57 0.220(15) 0.225(17) 0.154(13) -0.053(12) 0.068(12) -0.011(13)
C58 0.207(15) 0.273(17) 0.159(14) -0.053(13) 0.033(12) -0.027(14)
C1 0.037(4) 0.048(5) 0.075(6) 0.006(4) -0.006(4) -0.004(4)
C2 0.038(5) 0.072(6) 0.099(7) 0.040(5) -0.002(5) -0.001(4)
C3 0.045(5) 0.102(8) 0.170(10) 0.094(8) 0.015(6) 0.016(5)
C4 0.032(5) 0.115(9) 0.134(9) 0.061(7) 0.005(6) 0.010(5)
C5 0.066(7) 0.122(9) 0.204(12) 0.112(9) 0.019(8) 0.007(7)
C6 0.054(6) 0.114(9) 0.149(10) 0.073(8) 0.010(7) 0.007(6)
C7 0.067(7) 0.109(8) 0.178(11) 0.095(8) 0.021(7) 0.008(6)
C8 0.074(7) 0.106(9) 0.175(11) 0.064(8) 0.044(8) 0.006(6)
C9 0.074(6) 0.068(6) 0.090(7) 0.031(5) 0.031(6) 0.013(5)
C10 0.091(8) 0.088(7) 0.082(7) 0.014(6) 0.018(6) 0.016(6)
C11 0.110(9) 0.067(7) 0.101(8) 0.001(6) 0.008(7) 0.001(6)
C12 0.142(11) 0.057(7) 0.121(9) 0.016(7) 0.014(9) -0.015(7)
C13 0.135(10) 0.074(7) 0.093(8) 0.012(6) 0.019(7) -0.025(7)
C14 0.078(7) 0.048(5) 0.121(8) 0.000(6) 0.015(6) -0.001(5)
C15 0.093(8) 0.054(6) 0.177(11) -0.009(7) -0.002(8) 0.016(6)
C16 0.077(7) 0.056(6) 0.181(11) -0.021(7) -0.023(8) -0.001(5)
C17 0.065(6) 0.051(6) 0.123(9) -0.019(6) -0.003(6) 0.002(5)
C18 0.062(6) 0.055(6) 0.110(8) -0.010(5) 0.010(6) 0.018(5)
C19 0.117(10) 0.057(7) 0.236(14) -0.022(9) -0.052(10) 0.018(7)
C20 0.103(9) 0.052(6) 0.198(12) -0.029(7) -0.051(9) 0.018(6)
C21 0.043(5) 0.055(5) 0.113(8) -0.019(5) -0.002(5) 0.010(4)
C22 0.048(5) 0.055(5) 0.104(7) -0.005(5) 0.017(5) 0.006(4)
C23 0.055(5) 0.084(7) 0.065(5) 0.034(5) 0.015(5) 0.015(5)
C24 0.120(9) 0.110(8) 0.061(6) 0.036(5) 0.031(6) 0.052(7)
C25 0.148(10) 0.132(10) 0.085(7) 0.049(7) 0.048(7) 0.074(9)
C26 0.194(13) 0.128(10) 0.076(7) -0.005(7) 0.009(8) 0.071(10)
C27 0.172(12) 0.151(12) 0.100(9) 0.022(8) 0.031(9) 0.062(10)
C28 0.253(15) 0.177(13) 0.122(11) -0.010(10) 0.014(11) 0.114(12)
C29 0.227(13) 0.156(11) 0.074(8) -0.005(8) 0.004(9) 0.088(10)
C30 0.212(15) 0.199(14) 0.140(11) 0.012(11) 0.067(12) 0.069(12)
C31 0.204(13) 0.143(11) 0.092(8) 0.000(9) 0.030(10) 0.020(10)
C32 0.218(14) 0.220(14) 0.112(9) 0.032(11) 0.024(11) -0.022(12)
C33 0.281(18) 0.222(15) 0.165(13) 0.025(13) 0.021(15) -0.027(15)
C34 0.293(18) 0.257(17) 0.173(15) 0.022(14) -0.005(16) -0.029(16)
C35 0.269(18) 0.204(16) 0.177(14) 0.004(14) 0.018(15) -0.022(15)
C36 0.255(17) 0.199(15) 0.146(12) -0.015(13) 0.034(13) 0.013(14)
C37 0.279(18) 0.218(16) 0.199(15) 0.067(12) 0.020(14) -0.025(13)
C38 0.196(12) 0.104(9) 0.125(9) 0.021(8) 0.089(9) 0.039(9)
C39 0.112(10) 0.115(10) 0.158(11) 0.043(9) 0.058(9) 0.014(8)
C40 0.155(10) 0.085(8) 0.064(6) 0.004(6) 0.016(7) 0.048(8)
C41 0.089(7) 0.074(7) 0.064(6) 0.002(5) 0.010(5) 0.023(6)
C42 0.071(7) 0.088(8) 0.108(8) 0.021(6) 0.027(6) 0.014(6)
C43 0.070(6) 0.063(6) 0.062(5) -0.003(4) 0.006(5) 0.020(5)
C44 0.046(5) 0.072(6) 0.051(5) -0.012(4) 0.002(4) 0.016(4)
C45 0.056(5) 0.065(6) 0.072(6) 0.002(5) 0.022(5) -0.004(4)
C52 0.225(15) 0.213(14) 0.185(14) 0.025(12) 0.036(12) 0.102(13)
C59 0.194(15) 0.182(15) 0.173(14) -0.017(11) -0.017(13) 0.006(12)
C60 0.215(14) 0.102(10) 0.112(10) 0.009(8) 0.026(11) 0.016(10)
C61 0.237(14) 0.116(11) 0.113(10) -0.051(9) -0.001(12) 0.015(11)
C62 0.212(13) 0.110(10) 0.119(10) -0.028(8) 0.033(10) 0.040(10)
C63 0.123(9) 0.060(6) 0.054(5) 0.004(5) 0.003(6) 0.025(6)
C64 0.173(11) 0.095(9) 0.075(7) 0.008(6) -0.025(8) -0.044(8)
C65 0.176(12) 0.122(11) 0.110(10) 0.004(8) -0.017(9) -0.051(10)
C66 0.044(5) 0.065(5) 0.044(4) 0.001(4) -0.001(4) 0.015(4)
C67 0.047(5) 0.110(8) 0.064(6) 0.024(6) -0.019(5) -0.025(5)
C68 0.030(5) 0.204(13) 0.073(7) 0.029(8) -0.001(5) -0.012(7)
C69 0.041(5) 0.130(9) 0.062(6) 0.011(6) -0.005(4) -0.008(5)
C70 0.045(6) 0.193(12) 0.063(6) 0.015(7) -0.004(5) -0.027(7)
C71 0.028(4) 0.075(6) 0.058(5) 0.007(4) -0.008(4) 0.002(4)
C72 0.031(4) 0.048(4) 0.039(4) -0.002(3) -0.012(3) 0.005(3)
C73 0.043(5) 0.099(7) 0.076(6) 0.038(5) -0.004(5) 0.000(5)
C74 0.040(5) 0.126(9) 0.066(6) 0.043(6) 0.000(4) 0.013(5)
C75 0.042(5) 0.122(9) 0.071(6) 0.043(6) -0.011(5) 0.003(5)
C76 0.036(5) 0.136(10) 0.084(7) 0.059(7) -0.006(5) 0.010(5)
N1 0.034(4) 0.077(5) 0.064(5) 0.014(4) -0.012(4) 0.001(4)
N2 0.037(4) 0.055(4) 0.056(4) 0.011(3) -0.005(3) 0.005(3)
O1 0.039(3) 0.053(4) 0.085(4) 0.002(3) 0.008(3) 0.001(3)
O2 0.040(3) 0.074(4) 0.084(4) 0.032(3) -0.002(3) -0.003(3)
O3 0.074(5) 0.160(8) 0.191(9) 0.121(7) 0.028(6) 0.010(5)
O4 0.095(6) 0.050(4) 0.199(9) -0.026(5) -0.004(6) 0.007(4)
O5 0.075(5) 0.050(4) 0.123(6) 0.000(4) -0.008(4) 0.009(3)
O6 0.074(5) 0.045(4) 0.126(6) 0.000(4) 0.033(4) 0.015(3)
O7 0.045(4) 0.136(7) 0.066(4) 0.037(4) -0.002(3) 0.016(4)
O8 0.046(4) 0.087(5) 0.068(4) 0.010(3) 0.005(3) 0.018(3)
O9 0.212(12) 0.214(12) 0.132(9) 0.002(8) 0.006(9) 0.092(10)
O10 0.300(14) 0.146(10) 0.203(11) 0.073(9) 0.095(11) 0.022(10)
O11 0.058(4) 0.120(6) 0.043(3) -0.016(3) -0.003(3) 0.028(4)
O12 0.042(3) 0.096(5) 0.050(3) -0.001(3) -0.006(3) 0.000(3)
O13 0.131(7) 0.083(6) 0.168(8) -0.017(6) 0.094(7) -0.032(5)
O14 0.087(6) 0.130(7) 0.063(4) 0.019(4) 0.003(4) 0.034(5)
O15 0.333(15) 0.195(12) 0.184(11) 0.085(9) 0.082(11) 0.113(11)
O16 0.247(14) 0.148(10) 0.183(11) -0.021(8) 0.005(10) -0.013(9)
O17 0.062(4) 0.083(5) 0.082(5) 0.008(4) 0.007(4) 0.037(4)
O18 0.044(4) 0.124(6) 0.091(5) -0.017(5) -0.004(4) 0.000(4)
Zn1 0.0293(5) 0.0764(8) 0.0548(6) 0.0136(5) -0.0106(4) -0.0012(5)
Zn2 0.0260(5) 0.0484(6) 0.0515(6) -0.0103(4) -0.0017(4) 0.0032(4)
Zn3 0.0320(5) 0.0488(6) 0.0548(6) 0.0072(4) -0.0107(4) 0.0035(4)

loop_
_atom_type_symbol
_atom_type_description
_atom_type_scat_dispersion_real
_atom_type_scat_dispersion_imag
_atom_type_scat_source
C C 0.0033 0.0016 'International Tables Vol C Tables 4.2.6.8 and 6.1.1.4'
H H 0.0000 0.0000 'International Tables Vol C Tables 4.2.6.8 and 6.1.1.4'
N N 0.0061 0.0033 'International Tables Vol C Tables 4.2.6.8 and 6.1.1.4'
O O 0.0106 0.0060 'International Tables Vol C Tables 4.2.6.8 and 6.1.1.4'
Zn Zn 0.2839 1.4301 'International Tables Vol C Tables 4.2.6.8 and 6.1.1.4'

loop_
_geom_angle_atom_site_label_1
_geom_angle_atom_site_label_2
_geom_angle_atom_site_label_3
_geom_angle
_geom_angle_site_symmetry_1
_geom_angle_site_symmetry_3
C47 C46 C48 120.0 . .
C47 C46 C45 122.4(7) . .
C48 C46 C45 117.4(7) . .
C49 C47 C46 120.0 . .
C49 C47 H47 120.0 . .
C46 C47 H47 120.0 . .
C47 C49 C51 120.0 . .
C47 C49 H49 120.0 . .
C51 C49 H49 120.0 . .
C50 C51 C49 120.0 . .
C50 C51 O15 102.9(11) . .
C49 C51 O15 136.9(11) . .
C48 C50 C51 120.0 . .
C48 C50 H50 120.0 . .
C51 C50 H50 120.0 . .
C50 C48 C46 120.0 . .
C50 C48 H48 120.0 . .
C46 C48 H48 120.0 . .
C54 C53 C58 120.0 . .
C54 C53 C59 120.6(16) . .
C58 C53 C59 119.4(16) . .
C53 C54 C55 120.0 . .
C53 C54 C52 120.4(15) . .
C55 C54 C52 119.5(15) . .
C56 C55 C54 120.0 . .
C56 C55 H55 120.0 . .
C54 C55 H55 120.0 . .
C55 C56 C57 120.0 . .
C55 C56 H56 120.0 . .
C57 C56 H56 120.0 . .
C58 C57 C56 120.0 . .
C58 C57 H57 120.0 . .
C56 C57 H57 120.0 . .
C57 C58 C53 120.0 . .
C57 C58 H58 120.0 . .
C53 C58 H58 120.0 . .
O1 C1 O2 123.3(9) . .
O1 C1 C2 119.9(8) . .
O2 C1 C2 116.7(8) . .
C3 C2 C4 116.9(9) . .
C3 C2 C1 122.4(9) . .
C4 C2 C1 120.7(9) . .
C2 C3 C5 123.2(10) . .
C2 C3 H3 118.4 . .
C5 C3 H3 118.4 . .
C6 C4 C2 122.0(10) . .
C6 C4 H4 119.0 . .
C2 C4 H4 119.0 . .
C7 C5 C3 116.9(11) . .
C7 C5 H5 121.6 . .
C3 C5 H5 121.6 . .
C7 C6 C4 120.1(11) . .
C7 C6 H6 120.0 . .
C4 C6 H6 120.0 . .
C6 C7 O3 117.1(10) . .
C6 C7 C5 120.9(11) . .
O3 C7 C5 122.0(11) . .
O3 C8 C9 105.7(10) . .
O3 C8 H8A 110.6 . .
C9 C8 H8A 110.6 . .
O3 C8 H8B 110.6 . .
C9 C8 H8B 110.6 . .
H8A C8 H8B 108.7 . .
C14 C9 C10 116.6(10) . .
C14 C9 C8 120.8(13) . .
C10 C9 C8 122.5(12) . .
C11 C10 C9 123.5(12) . .
C11 C10 H10 118.3 . .
C9 C10 H10 118.3 . .
C12 C11 C10 120.1(13) . .
C12 C11 H11 119.9 . .
C10 C11 H11 119.9 . .
C11 C12 C13 121.3(12) . .
C11 C12 H12 119.3 . .
C13 C12 H12 119.3 . .
C14 C13 C12 116.9(13) . .
C14 C13 H13 121.5 . .
C12 C13 H13 121.5 . .
C9 C14 C13 121.5(11) . .
C9 C14 C15 122.0(12) . .
C13 C14 C15 116.5(13) . .
O4 C15 C14 108.3(11) . .
O4 C15 H15A 110.0 . .
C14 C15 H15A 110.0 . .
O4 C15 H15B 110.0 . .
C14 C15 H15B 110.0 . .
H15A C15 H15B 108.4 . .
C19 C16 O4 123.6(12) . .
C19 C16 C17 122.3(11) . .
O4 C16 C17 113.7(10) . .
C18 C17 C16 117.2(10) . .
C18 C17 H17 121.4 . .
C16 C17 H17 121.4 . .
C21 C18 C17 123.7(10) . .
C21 C18 H18 118.1 . .
C17 C18 H18 118.1 . .
C16 C19 C20 117.9(12) . .
C16 C19 H19 121.0 . .
C20 C19 H19 121.0 . .
C21 C20 C19 120.9(12) . .
C21 C20 H20 119.6 . .
C19 C20 H20 119.6 . .
C20 C21 C18 117.6(10) . .
C20 C21 C22 120.1(10) . .
C18 C21 C22 122.2(9) . .
O5 C22 O6 118.2(9) . .
O5 C22 C21 119.3(9) . .
O6 C22 C21 122.3(10) . .
O7 C23 O8 123.6(10) . .
O7 C23 C24 121.0(9) . .
O8 C23 C24 115.3(10) . .
C26 C24 C25 118.8(13) . .
C26 C24 C23 119.8(11) . .
C25 C24 C23 121.4(12) . .
C24 C25 C27 117.2(15) . .
C24 C25 H25 121.4 . .
C27 C25 H25 121.4 . .
C24 C26 C28 123.0(15) . .
C24 C26 H26 118.5 . .
C28 C26 H26 118.5 . .
C29 C27 C25 121.3(15) . .
C29 C27 H27 119.3 . .
C25 C27 H27 119.3 . .
C29 C28 C26 121.4(18) . .
C29 C28 H28 119.3 . .
C26 C28 H28 119.3 . .
C28 C29 C27 117.0(17) . .
C28 C29 O9 112.9(17) . .
C27 C29 O9 130.1(16) . .
C32 C30 O9 97(2) . .
C32 C30 H30A 112.4 . .
O9 C30 H30A 112.4 . .
C32 C30 H30B 112.4 . .
O9 C30 H30B 112.4 . .
H30A C30 H30B 110.0 . .
C32 C31 C36 145(3) . .
C32 C31 C37 112(2) . .
C36 C31 C37 100(2) . .
C31 C32 C30 146(3) . .
C31 C32 C33 100(2) . .
C30 C32 C33 113(2) . .
C34 C33 C32 124(3) . .
C34 C33 H33 117.8 . .
C32 C33 H33 117.8 . .
C35 C34 C33 123(3) . .
C35 C34 H34 118.6 . .
C33 C34 H34 118.6 . .
C34 C35 C36 115(3) . .
C34 C35 H35 122.4 . .
C36 C35 H35 122.4 . .
C35 C36 C31 111(3) . .
C35 C36 H36 124.7 . .
C31 C36 H36 124.7 . .
O10 C37 C31 107(2) . .
O10 C37 H37A 110.2 . .
C31 C37 H37A 110.2 . .
O10 C37 H37B 110.2 . .
C31 C37 H37B 110.2 . .
H37A C37 H37B 108.5 . .
C39 C38 C40 121.0(15) . .
C39 C38 O10 118(2) . .
C40 C38 O10 121.1(19) . .
C42 C39 C38 117.5(16) . .
C42 C39 H39 121.2 . .
C38 C39 H39 121.2 . .
C41 C40 C38 119.9(14) . .
C41 C40 H40 120.1 . .
C38 C40 H40 120.1 . .
C40 C41 C43 120.0(13) . .
C40 C41 H41 120.0 . .
C43 C41 H41 120.0 . .
C39 C42 C43 124.3(14) . .
C39 C42 H42 117.9 . .
C43 C42 H42 117.9 . .
C42 C43 C41 117.1(11) . .
C42 C43 C44 122.4(10) . .
C41 C43 C44 120.2(10) . .
O12 C44 O11 124.9(9) . .
O12 C44 C43 119.7(8) . .
O11 C44 C43 115.4(8) . .
O13 C45 O14 118.7(11) . .
O13 C45 C46 126.0(11) . .
O14 C45 C46 115.4(9) . .
O15 C52 C54 100.1(18) . .
O15 C52 H52A 111.7 . .
C54 C52 H52A 111.7 . .
O15 C52 H52B 111.7 . .
C54 C52 H52B 111.7 . .
H52A C52 H52B 109.5 . .
O16 C59 C53 117.7(18) . .
O16 C59 H59A 107.9 . .
C53 C59 H59A 107.9 . .
O16 C59 H59B 107.9 . .
C53 C59 H59B 107.9 . .
H59A C59 H59B 107.2 . .
C61 C60 C65 126(2) . .
C61 C60 O16 103(2) . .
C65 C60 O16 131(2) . .
C60 C61 C62 117(2) . .
C60 C61 H61 121.6 . .
C62 C61 H61 121.6 . .
C63 C62 C61 126(2) . .
C63 C62 H62 117.1 . .
C61 C62 H62 117.1 . .
C62 C63 C64 112.5(15) . .
C62 C63 C66 126.0(15) . .
C64 C63 C66 121.3(12) . .
C63 C64 C65 126.2(19) . .
C63 C64 H64 116.9 . .
C65 C64 H64 116.9 . .
C60 C65 C64 112.2(19) . .
C60 C65 H65 123.9 . .
C64 C65 H65 123.9 . .
O17 C66 O18 120.6(9) . .
O17 C66 C63 116.5(10) . .
O18 C66 C63 122.8(9) . .
N1 C67 C69 123.0(10) . .
N1 C67 H67 118.5 . .
C69 C67 H67 118.5 . .
N1 C68 C70 121.9(11) . .
N1 C68 H68 119.0 . .
C70 C68 H68 119.0 . .
C67 C69 C71 120.3(10) . .
C67 C69 H69 119.9 . .
C71 C69 H69 119.9 . .
C71 C70 C68 123.0(11) . .
C71 C70 H70 118.5 . .
C68 C70 H70 118.5 . .
C70 C71 C69 114.9(9) . .
C70 C71 C71 123.9(11) . 2_867
C69 C71 C71 121.0(11) . 2_867
C74 C72 C73 114.5(8) . .
C74 C72 C72 123.3(10) . 2_566
C73 C72 C72 122.2(10) . 2_566
C75 C73 C72 122.5(9) . .
C75 C73 H73 118.8 . .
C72 C73 H73 118.8 . .
C72 C74 C76 121.6(9) . .
C72 C74 H74 119.2 . .
C76 C74 H74 119.2 . .
C73 C75 N2 122.3(9) . .
C73 C75 H75 118.8 . .
N2 C75 H75 118.8 . .
N2 C76 C74 122.6(9) . .
N2 C76 H76 118.7 . .
C74 C76 H76 118.7 . .
C68 N1 C67 116.3(9) . .
C68 N1 Zn1 121.9(7) . .
C67 N1 Zn1 120.8(7) . .
C76 N2 C75 115.4(8) . .
C76 N2 Zn3 118.8(6) . .
C75 N2 Zn3 125.6(6) . .
C1 O1 Zn2 140.4(6) . .
C1 O2 Zn3 121.7(6) . .
C7 O3 C8 117.2(9) . .
C16 O4 C15 115.4(10) . .
C22 O5 Zn3 107.4(6) . 2_667
C22 O6 Zn2 155.8(8) . 2_667
C23 O7 Zn2 137.8(7) . .
C23 O8 Zn3 131.0(6) . .
C30 O9 C29 107.6(15) . .
C37 O10 C38 132(2) . .
C44 O11 Zn2 133.7(6) . 1_554
C44 O12 Zn1 131.2(6) . 1_554
C45 O13 Zn2 148.7(8) . 1_545
C45 O13 Zn1 84.7(8) . 1_545
Zn2 O13 Zn1 95.3(4) 1_545 1_545
C45 O14 Zn1 102.4(7) . 1_545
C51 O15 C52 124.3(16) . .
C59 O16 C60 115.8(19) . .
C66 O17 Zn2 148.2(7) . .
C66 O18 Zn1 109.5(6) . .
O12 Zn1 O18 117.5(3) 1_556 .
O12 Zn1 N1 94.3(3) 1_556 .
O18 Zn1 N1 105.6(3) . .
O12 Zn1 O14 139.1(3) 1_556 1_565
O18 Zn1 O14 98.6(4) . 1_565
N1 Zn1 O14 93.8(3) . 1_565
O12 Zn1 O13 94.7(3) 1_556 1_565
O18 Zn1 O13 107.2(3) . 1_565
N1 Zn1 O13 136.8(3) . 1_565
O14 Zn1 O13 54.2(3) 1_565 1_565
O11 Zn2 O7 173.3(3) 1_556 .
O11 Zn2 O1 89.8(3) 1_556 .
O7 Zn2 O1 92.8(3) . .
O11 Zn2 O17 88.1(3) 1_556 .
O7 Zn2 O17 85.7(3) . .
O1 Zn2 O17 91.0(3) . .
O11 Zn2 O6 86.2(3) 1_556 2_667
O7 Zn2 O6 100.0(3) . 2_667
O1 Zn2 O6 89.1(3) . 2_667
O17 Zn2 O6 174.3(3) . 2_667
O11 Zn2 O13 90.2(4) 1_556 1_565
O7 Zn2 O13 87.4(4) . 1_565
O1 Zn2 O13 177.2(3) . 1_565
O17 Zn2 O13 91.7(3) . 1_565
O6 Zn2 O13 88.1(3) 2_667 1_565
O8 Zn3 O2 119.0(3) . .
O8 Zn3 O5 116.9(3) . 2_667
O2 Zn3 O5 117.6(3) . 2_667
O8 Zn3 N2 95.2(3) . .
O2 Zn3 N2 101.7(3) . .
O5 Zn3 N2 98.6(3) 2_667 .

loop_
_geom_bond_atom_site_label_1
_geom_bond_atom_site_label_2
_geom_bond_distance
_geom_bond_site_symmetry_2
C46 C47 1.3900 .
C46 C48 1.3900 .
C46 C45 1.512(12) .
C47 C49 1.3900 .
C47 H47 0.9300 .
C49 C51 1.3900 .
C49 H49 0.9300 .
C51 C50 1.3900 .
C51 O15 1.399(14) .
C50 C48 1.3900 .
C50 H50 0.9300 .
C48 H48 0.9300 .
C53 C54 1.3900 .
C53 C58 1.3900 .
C53 C59 1.442(15) .
C54 C55 1.3900 .
C54 C52 1.465(16) .
C55 C56 1.3900 .
C55 H55 0.9300 .
C56 C57 1.3900 .
C56 H56 0.9300 .
C57 C58 1.3900 .
C57 H57 0.9300 .
C58 H58 0.9300 .
C1 O1 1.267(10) .
C1 O2 1.291(10) .
C1 C2 1.457(13) .
C2 C3 1.349(14) .
C2 C4 1.400(13) .
C3 C5 1.404(16) .
C3 H3 0.9300 .
C4 C6 1.362(16) .
C4 H4 0.9300 .
C5 C7 1.403(16) .
C5 H5 0.9300 .
C6 C7 1.349(16) .
C6 H6 0.9300 .
C7 O3 1.387(14) .
C8 O3 1.470(15) .
C8 C9 1.496(15) .
C8 H8A 0.9700 .
C8 H8B 0.9700 .
C9 C14 1.350(16) .
C9 C10 1.406(16) .
C10 C11 1.343(17) .
C10 H10 0.9300 .
C11 C12 1.270(17) .
C11 H11 0.9300 .
C12 C13 1.459(17) .
C12 H12 0.9300 .
C13 C14 1.388(17) .
C13 H13 0.9300 .
C14 C15 1.531(17) .
C15 O4 1.390(13) .
C15 H15A 0.9700 .
C15 H15B 0.9700 .
C16 C19 1.332(18) .
C16 O4 1.390(13) .
C16 C17 1.401(16) .
C17 C18 1.371(14) .
C17 H17 0.9300 .
C18 C21 1.366(14) .
C18 H18 0.9300 .
C19 C20 1.451(17) .
C19 H19 0.9300 .
C20 C21 1.362(15) .
C20 H20 0.9300 .
C21 C22 1.450(14) .
C22 O5 1.245(12) .
C22 O6 1.250(12) .
C23 O7 1.236(12) .
C23 O8 1.288(11) .
C23 C24 1.482(16) .
C24 C26 1.327(18) .
C24 C25 1.347(16) .
C25 C27 1.54(2) .
C25 H25 0.9300 .
C26 C28 1.47(2) .
C26 H26 0.9300 .
C27 C29 1.38(2) .
C27 H27 0.9300 .
C28 C29 1.31(2) .
C28 H28 0.9300 .
C29 O9 1.424(15) .
C30 C32 1.396(17) .
C30 O9 1.396(15) .
C30 H30A 0.9700 .
C30 H30B 0.9700 .
C31 C32 1.20(2) .
C31 C36 1.41(3) .
C31 C37 1.469(18) .
C32 C33 1.45(3) .
C33 C34 1.40(3) .
C33 H33 0.9300 .
C34 C35 1.33(3) .
C34 H34 0.9300 .
C35 C36 1.40(3) .
C35 H35 0.9300 .
C36 H36 0.9300 .
C37 O10 1.363(16) .
C37 H37A 0.9700 .
C37 H37B 0.9700 .
C38 C39 1.38(2) .
C38 C40 1.39(2) .
C38 O10 1.46(2) .
C39 C42 1.327(18) .
C39 H39 0.9300 .
C40 C41 1.343(16) .
C40 H40 0.9300 .
C41 C43 1.412(14) .
C41 H41 0.9300 .
C42 C43 1.374(15) .
C42 H42 0.9300 .
C43 C44 1.477(14) .
C44 O12 1.233(10) .
C44 O11 1.296(10) .
C45 O13 1.205(12) .
C45 O14 1.238(12) .
C52 O15 1.46(2) .
C52 H52A 0.9700 .
C52 H52B 0.9700 .
C59 O16 1.347(13) .
C59 H59A 0.9700 .
C59 H59B 0.9700 .
C60 C61 1.25(3) .
C60 C65 1.36(3) .
C60 O16 1.445(16) .
C61 C62 1.44(2) .
C61 H61 0.9300 .
C62 C63 1.275(19) .
C62 H62 0.9300 .
C63 C64 1.39(2) .
C63 C66 1.460(14) .
C64 C65 1.42(2) .
C64 H64 0.9300 .
C65 H65 0.9300 .
C66 O17 1.216(10) .
C66 O18 1.251(11) .
C67 N1 1.338(12) .
C67 C69 1.348(13) .
C67 H67 0.9300 .
C68 N1 1.293(14) .
C68 C70 1.371(14) .
C68 H68 0.9300 .
C69 C71 1.377(14) .
C69 H69 0.9300 .
C70 C71 1.317(14) .
C70 H70 0.9300 .
C71 C71 1.496(16) 2_867
C72 C74 1.324(12) .
C72 C73 1.371(12) .
C72 C72 1.485(14) 2_566
C73 C75 1.342(12) .
C73 H73 0.9300 .
C74 C76 1.402(13) .
C74 H74 0.9300 .
C75 N2 1.348(12) .
C75 H75 0.9300 .
C76 N2 1.312(12) .
C76 H76 0.9300 .
N1 Zn1 2.075(7) .
N2 Zn3 2.061(6) .
O1 Zn2 2.050(6) .
O2 Zn3 1.927(6) .
O5 Zn3 1.972(7) 2_667
O6 Zn2 2.095(6) 2_667
O7 Zn2 2.032(7) .
O8 Zn3 1.923(6) .
O11 Zn2 2.011(6) 1_554
O12 Zn1 1.955(7) 1_554
O13 Zn2 2.145(9) 1_545
O13 Zn1 2.466(12) 1_545
O14 Zn1 2.085(8) 1_545
O17 Zn2 2.090(6) .
O18 Zn1 2.004(8) .
Zn1 O12 1.955(7) 1_556
Zn1 O14 2.085(8) 1_565
Zn1 O13 2.466(12) 1_565
Zn2 O11 2.011(6) 1_556
Zn2 O6 2.095(6) 2_667
Zn2 O13 2.145(9) 1_565
Zn3 O5 1.972(7) 2_667

loop_
_geom_torsion_atom_site_label_1
_geom_torsion_atom_site_label_2
_geom_torsion_atom_site_label_3
_geom_torsion_atom_site_label_4
_geom_torsion
_geom_torsion_site_symmetry_1
_geom_torsion_site_symmetry_2
_geom_torsion_site_symmetry_3
_geom_torsion_site_symmetry_4
C48 C46 C47 C49 0.0 . . . .
C45 C46 C47 C49 174.4(8) . . . .
C46 C47 C49 C51 0.0 . . . .
C47 C49 C51 C50 0.0 . . . .
C47 C49 C51 O15 -172.9(16) . . . .
C49 C51 C50 C48 0.0 . . . .
O15 C51 C50 C48 175.1(11) . . . .
C51 C50 C48 C46 0.0 . . . .
C47 C46 C48 C50 0.0 . . . .
C45 C46 C48 C50 -174.7(8) . . . .
C58 C53 C54 C55 0.0 . . . .
C59 C53 C54 C55 177.4(17) . . . .
C58 C53 C54 C52 175(2) . . . .
C59 C53 C54 C52 -8(2) . . . .
C53 C54 C55 C56 0.0 . . . .
C52 C54 C55 C56 -175(2) . . . .
C54 C55 C56 C57 0.0 . . . .
C55 C56 C57 C58 0.0 . . . .
C56 C57 C58 C53 0.0 . . . .
C54 C53 C58 C57 0.0 . . . .
C59 C53 C58 C57 -177.4(17) . . . .
O1 C1 C2 C3 -173.7(12) . . . .
O2 C1 C2 C3 3.2(17) . . . .
O1 C1 C2 C4 4.4(17) . . . .
O2 C1 C2 C4 -178.7(11) . . . .
C4 C2 C3 C5 3(2) . . . .
C1 C2 C3 C5 -179.3(15) . . . .
C3 C2 C4 C6 -3(2) . . . .
C1 C2 C4 C6 179.2(13) . . . .
C2 C3 C5 C7 -2(3) . . . .
C2 C4 C6 C7 2(3) . . . .
C4 C6 C7 O3 175.8(16) . . . .
C4 C6 C7 C5 -2(3) . . . .
C3 C5 C7 C6 2(3) . . . .
C3 C5 C7 O3 -175.8(16) . . . .
O3 C8 C9 C14 61.5(17) . . . .
O3 C8 C9 C10 -122.9(14) . . . .
C14 C9 C10 C11 -2.3(19) . . . .
C8 C9 C10 C11 -178.0(12) . . . .
C9 C10 C11 C12 0(2) . . . .
C10 C11 C12 C13 3(2) . . . .
C11 C12 C13 C14 -4(2) . . . .
C10 C9 C14 C13 1.3(19) . . . .
C8 C9 C14 C13 177.1(12) . . . .
C10 C9 C14 C15 177.6(11) . . . .
C8 C9 C14 C15 -6.7(18) . . . .
C12 C13 C14 C9 2(2) . . . .
C12 C13 C14 C15 -174.8(13) . . . .
C9 C14 C15 O4 63.7(18) . . . .
C13 C14 C15 O4 -119.9(14) . . . .
C19 C16 C17 C18 1(3) . . . .
O4 C16 C17 C18 173.4(13) . . . .
C16 C17 C18 C21 5(2) . . . .
O4 C16 C19 C20 -176.9(17) . . . .
C17 C16 C19 C20 -5(3) . . . .
C16 C19 C20 C21 4(3) . . . .
C19 C20 C21 C18 2(3) . . . .
C19 C20 C21 C22 177.6(16) . . . .
C17 C18 C21 C20 -7(2) . . . .
C17 C18 C21 C22 177.8(12) . . . .
C20 C21 C22 O5 -3.7(19) . . . .
C18 C21 C22 O5 171.8(12) . . . .
C20 C21 C22 O6 171.1(14) . . . .
C18 C21 C22 O6 -13.4(18) . . . .
O7 C23 C24 C26 -168.8(14) . . . .
O8 C23 C24 C26 9.4(19) . . . .
O7 C23 C24 C25 9.8(19) . . . .
O8 C23 C24 C25 -171.9(13) . . . .
C26 C24 C25 C27 -10(2) . . . .
C23 C24 C25 C27 171.2(13) . . . .
C25 C24 C26 C28 7(3) . . . .
C23 C24 C26 C28 -174.3(17) . . . .
C24 C25 C27 C29 4(3) . . . .
C24 C26 C28 C29 4(4) . . . .
C26 C28 C29 C27 -10(4) . . . .
C26 C28 C29 O9 170(2) . . . .
C25 C27 C29 C28 7(3) . . . .
C25 C27 C29 O9 -173.7(19) . . . .
C36 C31 C32 C30 178(4) . . . .
C37 C31 C32 C30 21(6) . . . .
C36 C31 C32 C33 10(6) . . . .
C37 C31 C32 C33 -147(2) . . . .
O9 C30 C32 C31 90(5) . . . .
O9 C30 C32 C33 -103(3) . . . .
C31 C32 C33 C34 -12(5) . . . .
C30 C32 C33 C34 176(3) . . . .
C32 C33 C34 C35 13(6) . . . .
C33 C34 C35 C36 -7(6) . . . .
C34 C35 C36 C31 2(4) . . . .
C32 C31 C36 C35 -6(6) . . . .
C37 C31 C36 C35 153(3) . . . .
C32 C31 C37 O10 -127(3) . . . .
C36 C31 C37 O10 66(3) . . . .
C40 C38 C39 C42 -1(2) . . . .
O10 C38 C39 C42 177.3(14) . . . .
C39 C38 C40 C41 -3(2) . . . .
O10 C38 C40 C41 178.9(12) . . . .
C38 C40 C41 C43 4.0(18) . . . .
C38 C39 C42 C43 4(2) . . . .
C39 C42 C43 C41 -2.4(19) . . . .
C39 C42 C43 C44 170.9(13) . . . .
C40 C41 C43 C42 -1.6(15) . . . .
C40 C41 C43 C44 -175.1(10) . . . .
C42 C43 C44 O12 -165.2(10) . . . .
C41 C43 C44 O12 8.0(14) . . . .
C42 C43 C44 O11 15.7(14) . . . .
C41 C43 C44 O11 -171.1(9) . . . .
C47 C46 C45 O13 2.6(14) . . . .
C48 C46 C45 O13 177.1(9) . . . .
C47 C46 C45 O14 -177.2(8) . . . .
C48 C46 C45 O14 -2.6(12) . . . .
C53 C54 C52 O15 157.3(13) . . . .
C55 C54 C52 O15 -28(2) . . . .
C54 C53 C59 O16 57(3) . . . .
C58 C53 C59 O16 -126(2) . . . .
C65 C60 C61 C62 -4(4) . . . .
O16 C60 C61 C62 171.5(16) . . . .
C60 C61 C62 C63 4(3) . . . .
C61 C62 C63 C64 -3(2) . . . .
C61 C62 C63 C66 -177.9(15) . . . .
C62 C63 C64 C65 3(2) . . . .
C66 C63 C64 C65 177.6(13) . . . .
C61 C60 C65 C64 4(3) . . . .
O16 C60 C65 C64 -170.8(18) . . . .
C63 C64 C65 C60 -3(2) . . . .
C62 C63 C66 O17 172.2(13) . . . .
C64 C63 C66 O17 -1.9(15) . . . .
C62 C63 C66 O18 -9.6(18) . . . .
C64 C63 C66 O18 176.3(11) . . . .
N1 C67 C69 C71 -5.3(19) . . . .
N1 C68 C70 C71 -4(3) . . . .
C68 C70 C71 C69 -4(2) . . . .
C68 C70 C71 C71 -177.4(14) . . . 2_867
C67 C69 C71 C70 7.7(18) . . . .
C67 C69 C71 C71 -178.3(12) . . . 2_867
C74 C72 C73 C75 10.7(16) . . . .
C72 C72 C73 C75 -170.9(11) 2_566 . . .
C73 C72 C74 C76 -4.3(17) . . . .
C72 C72 C74 C76 177.2(12) 2_566 . . .
C72 C73 C75 N2 -8.2(19) . . . .
C72 C74 C76 N2 -5(2) . . . .
C70 C68 N1 C67 6(2) . . . .
C70 C68 N1 Zn1 175.0(11) . . . .
C69 C67 N1 C68 -1.9(18) . . . .
C69 C67 N1 Zn1 -170.8(10) . . . .
C74 C76 N2 C75 7.7(18) . . . .
C74 C76 N2 Zn3 -167.5(10) . . . .
C73 C75 N2 C76 -1.4(17) . . . .
C73 C75 N2 Zn3 173.5(9) . . . .
O2 C1 O1 Zn2 51.5(15) . . . .
C2 C1 O1 Zn2 -131.8(9) . . . .
O1 C1 O2 Zn3 -6.3(13) . . . .
C2 C1 O2 Zn3 176.9(7) . . . .
C6 C7 O3 C8 -169.5(16) . . . .
C5 C7 O3 C8 8(3) . . . .
C9 C8 O3 C7 167.0(14) . . . .
C19 C16 O4 C15 -19(3) . . . .
C17 C16 O4 C15 168.3(14) . . . .
C14 C15 O4 C16 -174.7(14) . . . .
O6 C22 O5 Zn3 9.5(13) . . . 2_667
C21 C22 O5 Zn3 -175.5(9) . . . 2_667
O5 C22 O6 Zn2 -90.5(19) . . . 2_667
C21 C22 O6 Zn2 95(2) . . . 2_667
O8 C23 O7 Zn2 33.4(17) . . . .
C24 C23 O7 Zn2 -148.5(9) . . . .
O7 C23 O8 Zn3 -25.2(15) . . . .
C24 C23 O8 Zn3 156.6(8) . . . .
C32 C30 O9 C29 -161.8(19) . . . .
C28 C29 O9 C30 166(2) . . . .
C27 C29 O9 C30 -14(3) . . . .
C31 C37 O10 C38 -122(3) . . . .
C39 C38 O10 C37 127(3) . . . .
C40 C38 O10 C37 -55(3) . . . .
O12 C44 O11 Zn2 31.9(15) . . . 1_554
C43 C44 O11 Zn2 -149.0(7) . . . 1_554
O11 C44 O12 Zn1 -18.9(15) . . . 1_554
C43 C44 O12 Zn1 162.1(6) . . . 1_554
O14 C45 O13 Zn2 -92(2) . . . 1_545
C46 C45 O13 Zn2 87.8(19) . . . 1_545
O14 C45 O13 Zn1 -1.0(10) . . . 1_545
C46 C45 O13 Zn1 179.2(9) . . . 1_545
O13 C45 O14 Zn1 1.2(12) . . . 1_545
C46 C45 O14 Zn1 -179.0(6) . . . 1_545
C50 C51 O15 C52 -136.7(17) . . . .
C49 C51 O15 C52 37(3) . . . .
C54 C52 O15 C51 -86(2) . . . .
C53 C59 O16 C60 176.7(18) . . . .
C61 C60 O16 C59 164(2) . . . .
C65 C60 O16 C59 -21(3) . . . .
O18 C66 O17 Zn2 73.2(15) . . . .
C63 C66 O17 Zn2 -108.5(13) . . . .
O17 C66 O18 Zn1 -3.9(12) . . . .
C63 C66 O18 Zn1 178.0(7) . . . .
C66 O18 Zn1 O12 57.0(8) . . . 1_556
C66 O18 Zn1 N1 160.5(7) . . . .
C66 O18 Zn1 O14 -103.1(7) . . . 1_565
C66 O18 Zn1 O13 -48.0(8) . . . 1_565
C68 N1 Zn1 O12 -156.9(10) . . . 1_556
C67 N1 Zn1 O12 11.4(9) . . . 1_556
C68 N1 Zn1 O18 83.0(11) . . . .
C67 N1 Zn1 O18 -108.8(9) . . . .
C68 N1 Zn1 O14 -17.0(11) . . . 1_565
C67 N1 Zn1 O14 151.3(9) . . . 1_565
C68 N1 Zn1 O13 -55.3(12) . . . 1_565
C67 N1 Zn1 O13 113.0(8) . . . 1_565
C23 O7 Zn2 O11 150(3) . . . 1_556
C23 O7 Zn2 O1 36.9(11) . . . .
C23 O7 Zn2 O17 127.7(11) . . . .
C23 O7 Zn2 O6 -52.7(11) . . . 2_667
C23 O7 Zn2 O13 -140.3(11) . . . 1_565
C1 O1 Zn2 O11 80.9(10) . . . 1_556
C1 O1 Zn2 O7 -105.3(10) . . . .
C1 O1 Zn2 O17 169.0(10) . . . .
C1 O1 Zn2 O6 -5.3(10) . . . 2_667
C1 O1 Zn2 O13 -10(7) . . . 1_565
C66 O17 Zn2 O11 -132.7(13) . . . 1_556
C66 O17 Zn2 O7 44.8(13) . . . .
C66 O17 Zn2 O1 137.5(13) . . . .
C66 O17 Zn2 O6 -131(3) . . . 2_667
C66 O17 Zn2 O13 -42.5(13) . . . 1_565
C23 O8 Zn3 O2 -60.3(10) . . . .
C23 O8 Zn3 O5 90.8(9) . . . 2_667
C23 O8 Zn3 N2 -166.8(9) . . . .
C1 O2 Zn3 O8 55.0(8) . . . .
C1 O2 Zn3 O5 -95.9(8) . . . 2_667
C1 O2 Zn3 N2 157.8(7) . . . .
C76 N2 Zn3 O8 -42.1(9) . . . .
C75 N2 Zn3 O8 143.2(9) . . . .
C76 N2 Zn3 O2 -163.1(9) . . . .
C75 N2 Zn3 O2 22.2(9) . . . .
C76 N2 Zn3 O5 76.2(9) . . . 2_667
C75 N2 Zn3 O5 -98.5(9) . . . 2_667
